data_7707510
loop_
_publ_author_name
'Xu, Xiaowen'
'Seiffert, Anne K.'
'Lenaerts, Ruben'
'Ryskulova, Kanykei'
'Jana, Somdeb'
'Van Hecke, Kristof'
'Jerca, Valentin Victor'
'Hoogenboom, Richard'

_publ_section_title
;
 [2 \\times 2] metallo-supramolecular grids based on
 4,6-bis((1<i>H</i>-1,2,3-triazol-4-yl)-pyridin-2-yl)-2-phenylpyrimidine
 ligands: from discrete [2 \\times 2] grid structures to star-shaped
 supramolecular polymeric architectures.
;
_journal_issue 25
_journal_name_full 'Dalton transactions (Cambridge, England : 2003)'
_journal_page_first 8746
_journal_page_last 8751
_journal_paper_doi 10.1039/d1dt01373d
_journal_volume 50
_journal_year 2021
_chemical_formula_moiety 'C42 H54 N4 Si2'
_chemical_formula_sum 'C42 H54 N4 Si2'
_chemical_formula_weight 671.07
_space_group_crystal_system monoclinic
_space_group_IT_number 14
_space_group_name_Hall '-P 2ybc'
_space_group_name_H-M_alt 'P 1 21/c 1'
_atom_sites_solution_hydrogens geom
_atom_sites_solution_primary direct
_audit_creation_date 2016-12-05
_audit_creation_method
;
Olex2 1.2
(compiled Nov 22 2016 11:51:51 for OlexSys, GUI svn.r5269)
;
_audit_update_record
;
2019-08-02 deposited with the CCDC.	2021-05-26 downloaded from the CCDC.
;
_cell_angle_alpha 90
_cell_angle_beta 95.6934(12)
_cell_angle_gamma 90
_cell_formula_units_Z 4
_cell_length_a 17.6814(2)
_cell_length_b 18.1633(2)
_cell_length_c 12.39478(16)
_cell_measurement_reflns_used 18297
_cell_measurement_temperature 100.0(1)
_cell_measurement_theta_max 75.1200
_cell_measurement_theta_min 3.4510
_cell_volume 3960.98(8)
_computing_cell_refinement 'CrysAlisPro 1.171.38.41 (Rigaku OD, 2015)'
_computing_data_collection 'CrysAlisPro 1.171.38.41 (Rigaku OD, 2015)'
_computing_data_reduction 'CrysAlisPro 1.171.38.41 (Rigaku OD, 2015)'
_computing_molecular_graphics 'Olex2 (Dolomanov et al., 2009)'
_computing_publication_material 'Olex2 (Dolomanov et al., 2009)'
_computing_structure_refinement 'ShelXL (Sheldrick, 2015)'
_computing_structure_solution 'ShelXS (Sheldrick, 2008)'
_diffrn_ambient_environment N~2~
_diffrn_ambient_temperature 100.0(1)
_diffrn_detector 'CCD plate'
_diffrn_detector_area_resol_mean 10.4839
_diffrn_detector_type Atlas
_diffrn_measured_fraction_theta_full 0.9966
_diffrn_measured_fraction_theta_max 0.9790
_diffrn_measurement_details
;
List of Runs (angles in degrees, time in seconds):

  # Type    Start    End  Width  t~exp~   \w     \q     \k     \f   Frames
#--------------------------------------------------------------------------
  1  \w    -82.00  21.00   1.00    1.00    --  -41.80  98.00   6.00  103
  2  \w      0.00  82.00   1.00    1.00    --   41.80 -98.00-101.00   82
  3  \w     28.00  93.00   1.00    5.00    --  109.13 -98.00-101.00   65
  4  \w    100.00 178.00   1.00    5.00    --  109.13  98.00   6.00   78
  5  \w    -96.00  -2.00   1.00    1.00    --  -41.80 125.00 150.00   94
  6  \w   -116.00 -17.00   1.00    1.00    --  -41.80 -38.00  60.00   99
  7  \w     81.00 178.00   1.00    5.00    --  109.13  30.00 -60.00   97
  8  \w     81.00 178.00   1.00    5.00    --  109.13  30.00  30.00   97
  9  \w     37.00 138.00   1.00    5.00    --  109.13 -61.00 -90.00  101
 10  \w     26.00 109.00   1.00    5.00    --  109.13 -94.00 120.00   83
 11  \w     83.00 178.00   1.00    5.00    --  109.13  45.00  90.00   95
 12  \w   -114.00 -14.00   1.00    1.00    --  -41.80 -57.00 150.00  100
 13  \w   -118.00  -9.00   1.00    1.00    --  -41.80 -77.00 -90.00  109
 14  \w   -114.00 -14.00   1.00    1.00    --  -41.80 -57.00   0.00  100
 15  \w     80.00 178.00   1.00    5.00    --  109.13  61.00 -30.00   98
 16  \w     83.00 178.00   1.00    5.00    --  109.13  45.00 150.00   95
 17  \w     81.00 178.00   1.00    5.00    --  109.13  30.00-150.00   97
;
_diffrn_measurement_device 'four-circle diffractometer'
_diffrn_measurement_device_type 'SuperNova, Dual, Cu at zero, Atlas'
_diffrn_measurement_method '\w scans'
_diffrn_orient_matrix_type 'CrysAlisPro convention (1999,Acta A55,543-557)'
_diffrn_orient_matrix_UB_11 0.0643536000
_diffrn_orient_matrix_UB_12 0.0575015000
_diffrn_orient_matrix_UB_13 0.0062870000
_diffrn_orient_matrix_UB_21 0.0536280000
_diffrn_orient_matrix_UB_22 -0.0549592000
_diffrn_orient_matrix_UB_23 0.0638381000
_diffrn_orient_matrix_UB_31 0.0255818000
_diffrn_orient_matrix_UB_32 -0.0293306000
_diffrn_orient_matrix_UB_33 -0.1071999000
_diffrn_radiation_monochromator mirror
_diffrn_radiation_probe x-ray
_diffrn_radiation_type 'Cu K\a'
_diffrn_radiation_wavelength 1.54184
_diffrn_reflns_av_R_equivalents 0.0586
_diffrn_reflns_av_unetI/netI 0.0335
_diffrn_reflns_Laue_measured_fraction_full 0.997
_diffrn_reflns_Laue_measured_fraction_max 0.979
_diffrn_reflns_limit_h_max 21
_diffrn_reflns_limit_h_min -22
_diffrn_reflns_limit_k_max 22
_diffrn_reflns_limit_k_min -22
_diffrn_reflns_limit_l_max 13
_diffrn_reflns_limit_l_min -15
_diffrn_reflns_number 37060
_diffrn_reflns_point_group_measured_fraction_full 0.997
_diffrn_reflns_point_group_measured_fraction_max 0.979
_diffrn_reflns_theta_full 67.684
_diffrn_reflns_theta_max 75.241
_diffrn_reflns_theta_min 3.497
_diffrn_source 'micro-focus sealed X-ray tube'
_diffrn_source_type 'SuperNova (Cu) X-ray Source'
_exptl_absorpt_coefficient_mu 1.055
_exptl_absorpt_correction_T_max 0.976
_exptl_absorpt_correction_T_min 0.960
_exptl_absorpt_correction_type gaussian
_exptl_absorpt_process_details
;
CrysAlisPro 1.171.38.41 (Rigaku Oxford Diffraction, 2015)
Numerical absorption correction based on gaussian integration over
			a multifaceted crystal model
Empirical absorption correction using spherical harmonics,
 implemented in SCALE3 ABSPACK scaling algorithm.
;
_exptl_crystal_colour 'clear colourless'
_exptl_crystal_colour_lustre clear
_exptl_crystal_colour_primary colourless
_exptl_crystal_density_diffrn 1.125
_exptl_crystal_description block
_exptl_crystal_F_000 1448
_exptl_crystal_size_max 0.303
_exptl_crystal_size_mid 0.247
_exptl_crystal_size_min 0.158
_refine_diff_density_max 0.584
_refine_diff_density_min -0.414
_refine_diff_density_rms 0.068
_refine_ls_extinction_method none
_refine_ls_goodness_of_fit_ref 1.058
_refine_ls_hydrogen_treatment constr
_refine_ls_matrix_type full
_refine_ls_number_parameters 445
_refine_ls_number_reflns 8026
_refine_ls_number_restraints 0
_refine_ls_restrained_S_all 1.058
_refine_ls_R_factor_all 0.0605
_refine_ls_R_factor_gt 0.0560
_refine_ls_shift/su_max 0.001
_refine_ls_shift/su_mean 0.000
_refine_ls_structure_factor_coef Fsqd
_refine_ls_weighting_details 'w=1/[\s^2^(Fo^2^)+(0.1145P)^2^+0.8185P] where P=(Fo^2^+2Fc^2^)/3'
_refine_ls_weighting_scheme calc
_refine_ls_wR_factor_gt 0.1551
_refine_ls_wR_factor_ref 0.1624
_reflns_Friedel_coverage 0.000
_reflns_number_gt 7199
_reflns_number_total 8026
_reflns_threshold_expression 'I > 2\s(I)'
_cod_data_source_file d1dt01373d2.cif
_cod_data_source_block rh070b
_cod_depositor_comments 'Adding full bibliography for 7707510.cif.'
_cod_database_code 7707510
_shelxl_version_number 2013-4
_chemical_oxdiff_formula 'C42 H54 N4 Si2'
_shelx_space_group_comment
;
The symmetry employed for this shelxl refinement is uniquely defined
by the following loop, which should always be used as a source of
symmetry information in preference to the above space-group names.
They are only intended as comments.
;
_reflns_odcompleteness_completeness 99.66
_reflns_odcompleteness_iscentric 1
_reflns_odcompleteness_theta 66.97
_olex2_refinement_description
;
1. Fixed Uiso
 At 1.2 times of:
  All C(H) groups
 At 1.5 times of:
  All C(H,H,H) groups
2.a Ternary CH refined with riding coordinates:
 C18(H18), C21(H21), C24(H24), C34(H34), C37(H37), C40(H40)
2.b Aromatic/amide H refined with riding coordinates:
 C4(H4), C6(H6), C7(H7), C8(H8), C9(H9), C10(H10), C13(H13), C14(H14),
 C15(H15), C28(H28), C29(H29), C30(H30)
2.c Idealised Me refined as rotating group:
 C19(H19A,H19B,H19C), C20(H20A,H20B,H20C), C22(H22A,H22B,H22C), C23(H23A,H23B,
 H23C), C25(H25A,H25B,H25C), C26(H26A,H26B,H26C), C35(H35A,H35B,H35C), C36(H36A,
 H36B,H36C), C38(H38A,H38B,H38C), C39(H39A,H39B,H39C), C41(H41A,H41B,H41C),
 C42(H42A,H42B,H42C)
;
_olex2_exptl_crystal_mounting_method 'mounted on a nylon loop'
_olex2_submission_special_instructions 'No special instructions were received'
_oxdiff_exptl_absorpt_empirical_details
;
Empirical correction (ABSPACK) includes:
- Absorption correction using spherical harmonics
- Frame scaling
- Detector area scaling
;
_oxdiff_exptl_absorpt_empirical_full_max 1.680
_oxdiff_exptl_absorpt_empirical_full_min 0.766

loop_
_space_group_symop_operation_xyz
'x, y, z'
'-x, y+1/2, -z+1/2'
'-x, -y, -z'
'x, -y-1/2, z-1/2'

loop_
_atom_site_label
_atom_site_type_symbol
_atom_site_fract_x
_atom_site_fract_y
_atom_site_fract_z
_atom_site_U_iso_or_equiv
_atom_site_adp_type
_atom_site_occupancy
_atom_site_site_symmetry_order
_atom_site_calc_flag
_atom_site_refinement_flags_posn
_atom_site_refinement_flags_adp
_atom_site_refinement_flags_occupancy
_atom_site_disorder_assembly
_atom_site_disorder_group
Si1 Si 0.34570(2) 0.49392(2) 0.37325(3) 0.01972(13) Uani 1 1 d . . . . .
Si2 Si 0.08173(2) 0.61546(2) -0.22967(4) 0.02363(14) Uani 1 1 d . . . . .
N1 N 0.64296(7) 0.66867(7) -0.09176(10) 0.0194(3) Uani 1 1 d . . . . .
N2 N 0.56870(7) 0.74719(7) -0.21542(11) 0.0197(3) Uani 1 1 d . . . . .
N3 N 0.52854(7) 0.57162(7) 0.08280(10) 0.0185(3) Uani 1 1 d . . . . .
N4 N 0.36953(7) 0.70690(7) -0.21655(11) 0.0200(3) Uani 1 1 d . . . . .
C1 C 0.57858(8) 0.64231(8) -0.05727(12) 0.0184(3) Uani 1 1 d . . . . .
C2 C 0.63486(8) 0.72153(8) -0.16742(12) 0.0188(3) Uani 1 1 d . . . . .
C3 C 0.50515(8) 0.71941(8) -0.18071(12) 0.0182(3) Uani 1 1 d . . . . .
C4 C 0.50740(8) 0.66843(8) -0.09684(12) 0.0199(3) Uani 1 1 d . . . . .
H4 H 0.4624 0.6522 -0.0680 0.024 Uiso 1 1 calc R . . . .
C5 C 0.70540(8) 0.75345(8) -0.20346(13) 0.0207(3) Uani 1 1 d . . . . .
C6 C 0.77516(10) 0.74262(10) -0.14290(16) 0.0305(4) Uani 1 1 d . . . . .
H6 H 0.7778 0.7142 -0.0783 0.037 Uiso 1 1 calc R . . . .
C7 C 0.84069(10) 0.77315(11) -0.17657(18) 0.0382(5) Uani 1 1 d . . . . .
H7 H 0.8880 0.7658 -0.1345 0.046 Uiso 1 1 calc R . . . .
C8 C 0.83777(10) 0.81420(10) -0.27083(17) 0.0341(4) Uani 1 1 d . . . . .
H8 H 0.8829 0.8349 -0.2936 0.041 Uiso 1 1 calc R . . . .
C9 C 0.76852(9) 0.82503(9) -0.33220(15) 0.0280(3) Uani 1 1 d . . . . .
H9 H 0.7663 0.8529 -0.3973 0.034 Uiso 1 1 calc R . . . .
C10 C 0.70287(9) 0.79515(9) -0.29844(14) 0.0237(3) Uani 1 1 d . . . . .
H10 H 0.6556 0.8031 -0.3403 0.028 Uiso 1 1 calc R . . . .
C11 C 0.58721(8) 0.58169(8) 0.02379(12) 0.0187(3) Uani 1 1 d . . . . .
C12 C 0.53506(8) 0.51801(8) 0.15819(13) 0.0193(3) Uani 1 1 d . . . . .
C13 C 0.59885(9) 0.47228(8) 0.17458(13) 0.0212(3) Uani 1 1 d . . . . .
H13 H 0.6015 0.4349 0.2285 0.025 Uiso 1 1 calc R . . . .
C14 C 0.65780(9) 0.48242(9) 0.11096(14) 0.0233(3) Uani 1 1 d . . . . .
H14 H 0.7014 0.4516 0.1196 0.028 Uiso 1 1 calc R . . . .
C15 C 0.65254(8) 0.53822(8) 0.03436(13) 0.0216(3) Uani 1 1 d . . . . .
H15 H 0.6925 0.5467 -0.0100 0.026 Uiso 1 1 calc R . . . .
C16 C 0.47288(9) 0.50959(8) 0.22401(13) 0.0207(3) Uani 1 1 d . . . . .
C17 C 0.42206(9) 0.50202(8) 0.28131(13) 0.0220(3) Uani 1 1 d . . . . .
C18 C 0.32458(10) 0.59254(9) 0.40946(14) 0.0267(3) Uani 1 1 d . . . . .
H18 H 0.3182 0.6203 0.3394 0.032 Uiso 1 1 calc R . . . .
C19 C 0.39310(11) 0.62726(10) 0.47657(16) 0.0339(4) Uani 1 1 d . . . . .
H19A H 0.4013 0.6025 0.5470 0.051 Uiso 1 1 calc GR . . . .
H19B H 0.3833 0.6797 0.4876 0.051 Uiso 1 1 calc GR . . . .
H19C H 0.4385 0.6217 0.4379 0.051 Uiso 1 1 calc GR . . . .
C20 C 0.25139(11) 0.60504(11) 0.46352(18) 0.0389(4) Uani 1 1 d . . . . .
H20A H 0.2081 0.5848 0.4174 0.058 Uiso 1 1 calc GR . . . .
H20B H 0.2438 0.6579 0.4736 0.058 Uiso 1 1 calc GR . . . .
H20C H 0.2554 0.5804 0.5342 0.058 Uiso 1 1 calc GR . . . .
C21 C 0.26378(9) 0.44755(9) 0.28992(13) 0.0255(3) Uani 1 1 d . . . . .
H21 H 0.2865 0.4063 0.2505 0.031 Uiso 1 1 calc R . . . .
C22 C 0.22672(11) 0.49942(11) 0.20231(16) 0.0347(4) Uani 1 1 d . . . . .
H22A H 0.1987 0.5381 0.2365 0.052 Uiso 1 1 calc GR . . . .
H22B H 0.1916 0.4714 0.1517 0.052 Uiso 1 1 calc GR . . . .
H22C H 0.2662 0.5219 0.1628 0.052 Uiso 1 1 calc GR . . . .
C23 C 0.20346(10) 0.41234(11) 0.35468(16) 0.0349(4) Uani 1 1 d . . . . .
H23A H 0.2275 0.3754 0.4045 0.052 Uiso 1 1 calc GR . . . .
H23B H 0.1645 0.3887 0.3046 0.052 Uiso 1 1 calc GR . . . .
H23C H 0.1799 0.4505 0.3962 0.052 Uiso 1 1 calc GR . . . .
C24 C 0.38758(9) 0.43574(9) 0.48994(13) 0.0241(3) Uani 1 1 d . . . . .
H24 H 0.4377 0.4583 0.5157 0.029 Uiso 1 1 calc R . . . .
C25 C 0.34111(11) 0.43364(11) 0.58811(15) 0.0343(4) Uani 1 1 d . . . . .
H25A H 0.3316 0.4840 0.6116 0.052 Uiso 1 1 calc GR . . . .
H25B H 0.3695 0.4067 0.6475 0.052 Uiso 1 1 calc GR . . . .
H25C H 0.2925 0.4089 0.5679 0.052 Uiso 1 1 calc GR . . . .
C26 C 0.40440(10) 0.35772(9) 0.45174(15) 0.0304(4) Uani 1 1 d . . . . .
H26A H 0.3566 0.3332 0.4262 0.046 Uiso 1 1 calc GR . . . .
H26B H 0.4303 0.3297 0.5122 0.046 Uiso 1 1 calc GR . . . .
H26C H 0.4371 0.3604 0.3924 0.046 Uiso 1 1 calc GR . . . .
C27 C 0.43163(8) 0.74361(8) -0.23958(13) 0.0196(3) Uani 1 1 d . . . . .
C28 C 0.43015(9) 0.79979(8) -0.31624(14) 0.0226(3) Uani 1 1 d . . . . .
H28 H 0.4756 0.8244 -0.3302 0.027 Uiso 1 1 calc R . . . .
C29 C 0.36083(9) 0.81910(9) -0.37184(14) 0.0250(3) Uani 1 1 d . . . . .
H29 H 0.3579 0.8577 -0.4238 0.030 Uiso 1 1 calc R . . . .
C30 C 0.29625(9) 0.78113(9) -0.35025(14) 0.0244(3) Uani 1 1 d . . . . .
H30 H 0.2482 0.7926 -0.3878 0.029 Uiso 1 1 calc R . . . .
C31 C 0.30324(9) 0.72556(8) -0.27202(14) 0.0221(3) Uani 1 1 d . . . . .
C32 C 0.23652(9) 0.68423(8) -0.25040(14) 0.0237(3) Uani 1 1 d . . . . .
C33 C 0.17866(9) 0.65172(9) -0.23829(15) 0.0274(4) Uani 1 1 d . . . . .
C34 C 0.01934(10) 0.67566(12) -0.32566(18) 0.0389(5) Uani 1 1 d . . . . .
H34 H -0.0348 0.6638 -0.3161 0.047 Uiso 1 1 calc R . . . .
C35 C 0.03132(15) 0.66295(17) -0.4450(2) 0.0580(7) Uani 1 1 d . . . . .
H35A H 0.0846 0.6723 -0.4559 0.087 Uiso 1 1 calc GR . . . .
H35B H -0.0014 0.6965 -0.4907 0.087 Uiso 1 1 calc GR . . . .
H35C H 0.0184 0.6119 -0.4649 0.087 Uiso 1 1 calc GR . . . .
C36 C 0.03287(12) 0.75731(12) -0.2965(2) 0.0519(6) Uani 1 1 d . . . . .
H36A H 0.0213 0.7659 -0.2219 0.078 Uiso 1 1 calc GR . . . .
H36B H -0.0002 0.7881 -0.3461 0.078 Uiso 1 1 calc GR . . . .
H36C H 0.0861 0.7699 -0.3031 0.078 Uiso 1 1 calc GR . . . .
C37 C 0.05952(10) 0.63103(9) -0.08531(15) 0.0287(4) Uani 1 1 d . . . . .
H37 H 0.0624 0.6853 -0.0718 0.034 Uiso 1 1 calc R . . . .
C38 C -0.02085(11) 0.60642(12) -0.06530(18) 0.0382(4) Uani 1 1 d . . . . .
H38A H -0.0581 0.6315 -0.1164 0.057 Uiso 1 1 calc GR . . . .
H38B H -0.0304 0.6189 0.0091 0.057 Uiso 1 1 calc GR . . . .
H38C H -0.0255 0.5531 -0.0757 0.057 Uiso 1 1 calc GR . . . .
C39 C 0.11862(12) 0.59481(12) -0.00388(17) 0.0402(4) Uani 1 1 d . . . . .
H39A H 0.1162 0.5412 -0.0129 0.060 Uiso 1 1 calc GR . . . .
H39B H 0.1081 0.6077 0.0699 0.060 Uiso 1 1 calc GR . . . .
H39C H 0.1694 0.6123 -0.0165 0.060 Uiso 1 1 calc GR . . . .
C40 C 0.07912(10) 0.51435(10) -0.26568(16) 0.0313(4) Uani 1 1 d . . . . .
H40 H 0.0989 0.4870 -0.1988 0.038 Uiso 1 1 calc R . . . .
C41 C 0.13077(14) 0.49466(12) -0.3536(2) 0.0451(5) Uani 1 1 d . . . . .
H41A H 0.1142 0.5217 -0.4202 0.068 Uiso 1 1 calc GR . . . .
H41B H 0.1278 0.4416 -0.3679 0.068 Uiso 1 1 calc GR . . . .
H41C H 0.1833 0.5081 -0.3289 0.068 Uiso 1 1 calc GR . . . .
C42 C -0.00231(13) 0.48596(13) -0.2979(2) 0.0470(5) Uani 1 1 d . . . . .
H42A H -0.0347 0.4984 -0.2407 0.070 Uiso 1 1 calc GR . . . .
H42B H -0.0012 0.4324 -0.3072 0.070 Uiso 1 1 calc GR . . . .
H42C H -0.0227 0.5091 -0.3661 0.070 Uiso 1 1 calc GR . . . .

loop_
_atom_site_aniso_label
_atom_site_aniso_U_11
_atom_site_aniso_U_22
_atom_site_aniso_U_33
_atom_site_aniso_U_23
_atom_site_aniso_U_13
_atom_site_aniso_U_12
Si1 0.0207(2) 0.0197(2) 0.0194(2) -0.00052(14) 0.00525(16) -0.00135(13)
Si2 0.0173(2) 0.0236(2) 0.0300(3) 0.00527(16) 0.00283(17) -0.00290(14)
N1 0.0205(6) 0.0184(6) 0.0197(6) -0.0020(5) 0.0046(5) -0.0022(4)
N2 0.0192(6) 0.0181(6) 0.0222(6) -0.0009(5) 0.0043(5) -0.0020(4)
N3 0.0211(6) 0.0151(5) 0.0199(6) -0.0024(4) 0.0048(5) -0.0019(4)
N4 0.0183(6) 0.0172(6) 0.0249(7) 0.0007(5) 0.0049(5) -0.0008(4)
C1 0.0215(7) 0.0166(6) 0.0177(7) -0.0033(5) 0.0046(5) -0.0018(5)
C2 0.0205(7) 0.0176(6) 0.0187(7) -0.0032(5) 0.0036(5) -0.0020(5)
C3 0.0198(7) 0.0162(6) 0.0190(7) -0.0039(5) 0.0042(5) -0.0027(5)
C4 0.0214(7) 0.0166(6) 0.0225(7) -0.0023(5) 0.0066(6) -0.0025(5)
C5 0.0201(7) 0.0187(7) 0.0239(8) -0.0013(6) 0.0053(6) -0.0016(5)
C6 0.0235(8) 0.0324(9) 0.0349(9) 0.0115(7) -0.0006(7) -0.0047(6)
C7 0.0209(8) 0.0416(10) 0.0514(12) 0.0142(9) 0.0001(8) -0.0056(7)
C8 0.0223(8) 0.0323(9) 0.0489(11) 0.0092(8) 0.0105(7) -0.0037(6)
C9 0.0265(8) 0.0268(8) 0.0321(9) 0.0061(7) 0.0098(7) -0.0009(6)
C10 0.0220(7) 0.0234(7) 0.0263(8) 0.0013(6) 0.0049(6) -0.0007(6)
C11 0.0215(7) 0.0163(7) 0.0186(7) -0.0039(5) 0.0042(5) -0.0026(5)
C12 0.0225(7) 0.0154(6) 0.0206(7) -0.0024(5) 0.0047(6) -0.0019(5)
C13 0.0259(7) 0.0162(6) 0.0212(7) 0.0004(5) 0.0009(6) -0.0007(5)
C14 0.0223(7) 0.0209(7) 0.0268(8) -0.0007(6) 0.0022(6) 0.0034(5)
C15 0.0213(7) 0.0210(7) 0.0230(7) -0.0019(6) 0.0050(6) -0.0007(5)
C16 0.0253(7) 0.0172(7) 0.0198(8) 0.0005(5) 0.0034(6) 0.0000(5)
C17 0.0252(7) 0.0183(7) 0.0227(8) 0.0013(5) 0.0036(6) 0.0000(5)
C18 0.0305(8) 0.0212(7) 0.0297(8) -0.0004(6) 0.0093(7) 0.0011(6)
C19 0.0397(9) 0.0242(8) 0.0389(10) -0.0070(7) 0.0093(8) -0.0049(7)
C20 0.0383(10) 0.0337(9) 0.0475(12) -0.0093(8) 0.0178(9) 0.0026(7)
C21 0.0217(7) 0.0297(8) 0.0252(8) -0.0042(6) 0.0030(6) -0.0018(6)
C22 0.0307(9) 0.0443(11) 0.0284(9) -0.0003(7) -0.0004(7) 0.0031(7)
C23 0.0269(8) 0.0410(10) 0.0369(10) -0.0024(8) 0.0042(7) -0.0099(7)
C24 0.0276(7) 0.0224(7) 0.0222(8) 0.0027(6) 0.0018(6) -0.0050(6)
C25 0.0438(10) 0.0352(9) 0.0248(9) 0.0018(7) 0.0073(7) -0.0096(7)
C26 0.0356(9) 0.0235(8) 0.0312(9) 0.0035(6) -0.0013(7) -0.0002(6)
C27 0.0201(7) 0.0160(6) 0.0232(8) -0.0026(5) 0.0054(6) -0.0008(5)
C28 0.0236(7) 0.0173(7) 0.0278(8) 0.0000(6) 0.0067(6) -0.0018(5)
C29 0.0273(8) 0.0191(7) 0.0290(8) 0.0049(6) 0.0052(6) 0.0019(6)
C30 0.0228(7) 0.0214(7) 0.0289(8) 0.0016(6) 0.0026(6) 0.0025(6)
C31 0.0195(7) 0.0183(7) 0.0293(8) -0.0011(6) 0.0064(6) -0.0006(5)
C32 0.0189(7) 0.0216(7) 0.0305(8) 0.0037(6) 0.0021(6) 0.0009(6)
C33 0.0217(7) 0.0240(8) 0.0365(9) 0.0058(6) 0.0023(6) 0.0002(6)
C34 0.0205(8) 0.0480(11) 0.0481(12) 0.0213(9) 0.0030(7) 0.0014(7)
C35 0.0553(14) 0.0728(17) 0.0435(13) 0.0234(12) -0.0069(11) 0.0004(12)
C36 0.0374(10) 0.0423(11) 0.0783(17) 0.0280(11) 0.0176(11) 0.0150(9)
C37 0.0283(8) 0.0248(8) 0.0337(9) 0.0006(7) 0.0064(7) -0.0033(6)
C38 0.0339(9) 0.0420(10) 0.0408(11) -0.0007(8) 0.0139(8) -0.0059(8)
C39 0.0408(10) 0.0463(11) 0.0324(10) 0.0011(8) -0.0023(8) -0.0029(8)
C40 0.0306(8) 0.0267(8) 0.0377(10) -0.0006(7) 0.0094(7) -0.0070(6)
C41 0.0513(12) 0.0350(10) 0.0525(13) -0.0072(9) 0.0230(11) -0.0056(8)
C42 0.0420(11) 0.0451(12) 0.0556(14) -0.0148(10) 0.0132(10) -0.0213(9)

loop_
_atom_type_symbol
_atom_type_description
_atom_type_scat_dispersion_real
_atom_type_scat_dispersion_imag
_atom_type_scat_source
C C 0.0181 0.0091 'International Tables Vol C Tables 4.2.6.8 and 6.1.1.4'
H H 0.0000 0.0000 'International Tables Vol C Tables 4.2.6.8 and 6.1.1.4'
N N 0.0311 0.0180 'International Tables Vol C Tables 4.2.6.8 and 6.1.1.4'
Si Si 0.2541 0.3302 'International Tables Vol C Tables 4.2.6.8 and 6.1.1.4'

loop_
_exptl_crystal_face_index_h
_exptl_crystal_face_index_k
_exptl_crystal_face_index_l
_exptl_crystal_face_perp_dist
-11 1 -1 0.0541
11 -1 0 0.0944
3 3 7 0.1314
-3 -3 -7 0.1314
2 -4 -8 0.1324
-1 8 -6 0.0779
-5 9 4 0.1109
2 -10 4 0.1101
4 -11 1 0.1115
6 -5 6 0.1130
8 -7 2 0.1045
7 -6 -6 0.1405
8 5 -5 0.1014
2 10 4 0.1035
-5 -10 -1 0.1252
-8 -8 3 0.1304
8 5 4 0.1120

loop_
_geom_angle_atom_site_label_1
_geom_angle_atom_site_label_2
_geom_angle_atom_site_label_3
_geom_angle
_geom_angle_site_symmetry_1
_geom_angle_site_symmetry_3
_geom_angle_publ_flag
C17 Si1 C18 104.07(7) . . ?
C17 Si1 C21 105.32(7) . . ?
C17 Si1 C24 105.15(7) . . ?
C21 Si1 C18 113.11(8) . . ?
C24 Si1 C18 114.88(8) . . ?
C24 Si1 C21 113.02(7) . . ?
C33 Si2 C34 104.13(8) . . ?
C33 Si2 C37 106.39(8) . . ?
C33 Si2 C40 109.49(8) . . ?
C34 Si2 C37 110.26(9) . . ?
C34 Si2 C40 114.51(9) . . ?
C40 Si2 C37 111.50(8) . . ?
C2 N1 C1 116.29(13) . . ?
C3 N2 C2 116.63(13) . . ?
C11 N3 C12 117.38(13) . . ?
C27 N4 C31 117.25(13) . . ?
N1 C1 C4 122.21(14) . . ?
N1 C1 C11 116.43(13) . . ?
C4 C1 C11 121.33(13) . . ?
N1 C2 N2 125.95(13) . . ?
N1 C2 C5 117.13(13) . . ?
N2 C2 C5 116.90(13) . . ?
N2 C3 C4 121.87(13) . . ?
N2 C3 C27 116.70(13) . . ?
C4 C3 C27 121.39(13) . . ?
C1 C4 C3 116.72(14) . . ?
C6 C5 C2 120.56(14) . . ?
C6 C5 C10 118.91(15) . . ?
C10 C5 C2 120.53(14) . . ?
C7 C6 C5 120.22(16) . . ?
C8 C7 C6 120.54(17) . . ?
C7 C8 C9 119.72(16) . . ?
C10 C9 C8 119.94(16) . . ?
C9 C10 C5 120.67(15) . . ?
N3 C11 C1 115.88(13) . . ?
N3 C11 C15 123.39(14) . . ?
C15 C11 C1 120.71(14) . . ?
N3 C12 C13 122.84(14) . . ?
N3 C12 C16 116.88(13) . . ?
C13 C12 C16 120.28(14) . . ?
C14 C13 C12 118.78(14) . . ?
C13 C14 C15 119.06(14) . . ?
C14 C15 C11 118.50(14) . . ?
C17 C16 C12 178.36(17) . . ?
C16 C17 Si1 177.40(14) . . ?
C19 C18 Si1 110.70(12) . . ?
C20 C18 Si1 116.03(12) . . ?
C20 C18 C19 110.95(15) . . ?
C22 C21 Si1 111.30(12) . . ?
C22 C21 C23 110.82(14) . . ?
C23 C21 Si1 115.71(12) . . ?
C25 C24 Si1 114.98(12) . . ?
C26 C24 Si1 110.81(11) . . ?
C26 C24 C25 110.95(14) . . ?
N4 C27 C3 116.23(13) . . ?
N4 C27 C28 123.35(14) . . ?
C28 C27 C3 120.39(13) . . ?
C29 C28 C27 118.62(14) . . ?
C30 C29 C28 118.86(15) . . ?
C29 C30 C31 118.49(14) . . ?
N4 C31 C30 123.43(14) . . ?
N4 C31 C32 117.46(14) . . ?
C30 C31 C32 119.10(14) . . ?
C33 C32 C31 175.86(18) . . ?
C32 C33 Si2 170.50(14) . . ?
C35 C34 Si2 113.13(15) . . ?
C35 C34 C36 109.78(19) . . ?
C36 C34 Si2 110.02(15) . . ?
C38 C37 Si2 113.11(13) . . ?
C39 C37 Si2 111.60(13) . . ?
C39 C37 C38 110.60(16) . . ?
C41 C40 Si2 113.13(13) . . ?
C41 C40 C42 110.16(18) . . ?
C42 C40 Si2 112.70(14) . . ?

loop_
_geom_bond_atom_site_label_1
_geom_bond_atom_site_label_2
_geom_bond_distance
_geom_bond_site_symmetry_2
_geom_bond_publ_flag
Si1 C17 1.8570(17) . ?
Si1 C18 1.8929(16) . ?
Si1 C21 1.8913(16) . ?
Si1 C24 1.8827(16) . ?
Si2 C33 1.8489(17) . ?
Si2 C34 1.8889(18) . ?
Si2 C37 1.8908(19) . ?
Si2 C40 1.8893(18) . ?
N1 C1 1.3432(19) . ?
N1 C2 1.340(2) . ?
N2 C2 1.3422(19) . ?
N2 C3 1.3411(19) . ?
N3 C11 1.340(2) . ?
N3 C12 1.347(2) . ?
N4 C27 1.3394(19) . ?
N4 C31 1.342(2) . ?
C1 C4 1.388(2) . ?
C1 C11 1.488(2) . ?
C2 C5 1.484(2) . ?
C3 C4 1.390(2) . ?
C3 C27 1.492(2) . ?
C5 C6 1.393(2) . ?
C5 C10 1.397(2) . ?
C6 C7 1.386(2) . ?
C7 C8 1.383(3) . ?
C8 C9 1.390(2) . ?
C9 C10 1.383(2) . ?
C11 C15 1.395(2) . ?
C12 C13 1.399(2) . ?
C12 C16 1.441(2) . ?
C13 C14 1.380(2) . ?
C14 C15 1.386(2) . ?
C16 C17 1.207(2) . ?
C18 C19 1.535(2) . ?
C18 C20 1.532(2) . ?
C21 C22 1.535(2) . ?
C21 C23 1.537(2) . ?
C24 C25 1.535(2) . ?
C24 C26 1.533(2) . ?
C27 C28 1.393(2) . ?
C28 C29 1.390(2) . ?
C29 C30 1.383(2) . ?
C30 C31 1.397(2) . ?
C31 C32 1.446(2) . ?
C32 C33 1.203(2) . ?
C34 C35 1.533(3) . ?
C34 C36 1.540(3) . ?
C37 C38 1.533(2) . ?
C37 C39 1.528(3) . ?
C40 C41 1.532(3) . ?
C40 C42 1.544(3) . ?

loop_
_exptl_oxdiff_crystal_face_indexfrac_h
_exptl_oxdiff_crystal_face_indexfrac_k
_exptl_oxdiff_crystal_face_indexfrac_l
_exptl_oxdiff_crystal_face_x
_exptl_oxdiff_crystal_face_y
_exptl_oxdiff_crystal_face_z
-11.0032 1.0135 -0.9926 -0.6561 -0.7091 -0.2048
11.0033 -1.0123 -0.0071 0.6498 0.6453 0.3119
3.0022 2.9897 6.9972 0.4091 0.4434 -0.7610
-3.0022 -2.9897 -6.9972 -0.4091 -0.4434 0.7610
1.9991 -3.9943 -8.0004 -0.1513 -0.1840 1.0259
-0.9964 8.0125 -5.9931 0.3589 -0.8764 0.3820
-4.9976 9.0050 4.0062 0.2214 -0.5072 -0.8214
1.9959 -10.0121 3.9922 -0.4222 0.9121 -0.0832
3.9962 -11.0111 0.9916 -0.3697 0.8828 0.3189
5.9995 -5.0164 5.9917 0.1353 0.9799 -0.3417
7.9994 -7.0146 1.9909 0.1240 0.9416 0.1970
6.9998 -6.0031 -6.0051 0.0675 0.3220 0.9989
8.0052 5.0001 -5.0004 0.7712 -0.1647 0.5942
2.0052 9.9980 4.0025 0.7291 -0.1864 -0.6710
-5.0063 -9.9985 -1.0018 -0.9034 0.2171 0.2726
-8.0065 -7.9992 2.9995 -0.9564 0.2017 -0.2918
8.0049 4.9890 3.9964 0.8271 0.4102 -0.3700
